data_4504466
loop_
_publ_author_name
'Zhao, Jun-Wei'
'Li, Bing'
'Zheng, Shou-Tian'
'Yang, Guo-Yu'

_publ_section_title
;
 Two-Dimensional Extended (4,4)-Topological Network Constructed from
 Tetra-NiII-Substituted Sandwich-Type Keggin Polyoxometalate Building
 Blocks and NiII-Organic Cation Bridges
;
_journal_issue 12
_journal_name_full 'Crystal Growth &amp; Design'
_journal_page_first 2658
_journal_paper_doi 10.1021/cg700783b
_journal_volume 7
_journal_year 2007
_chemical_formula_sum 'C30 H122 N20 Ni8 O77 Si2 W18'
_chemical_formula_weight 5830.64
_chemical_name_systematic
; 
 ? 
;
_space_group_IT_number 2
_symmetry_cell_setting triclinic
_symmetry_space_group_name_Hall '-P 1'
_symmetry_space_group_name_H-M 'P -1'
_atom_sites_solution_hydrogens geom
_atom_sites_solution_primary direct
_atom_sites_solution_secondary difmap
_audit_creation_method SHELXL-97
_cell_angle_alpha 68.085(10)
_cell_angle_beta 71.179(11)
_cell_angle_gamma 87.876(14)
_cell_formula_units_Z 1
_cell_length_a 13.3613(4)
_cell_length_b 13.9821(4)
_cell_length_c 17.0305(5)
_cell_measurement_reflns_used 5177
_cell_measurement_temperature 293(2)
_cell_measurement_theta_max 27.4835
_cell_measurement_theta_min 2.0823
_cell_volume 2781.3(3)
_computing_cell_refinement 'CrystalClear (Rigaku Corp., 2000)'
_computing_data_collection 'CrystalClear (Rigaku Corp., 2000)'
_computing_data_reduction 'CrystalClear (Rigaku Corp., 2000)'
_computing_molecular_graphics 'PLATON (Spek, 2003)'
_computing_publication_material 'PLATON (Spek, 2003)'
_computing_structure_refinement 'SHELXL-97 (Sheldrick, 1997)'
_computing_structure_solution 'SHELXS-97 (Sheldrick, 1990)'
_diffrn_ambient_temperature 293(2)
_diffrn_measured_fraction_theta_full 0.983
_diffrn_measured_fraction_theta_max 0.983
_diffrn_measurement_device_type 'Mercury70 (2x2 bin mode)'
_diffrn_measurement_method CCD_Profile_fitting
_diffrn_radiation_monochromator graphite
_diffrn_radiation_source 'fine-focus sealed tube'
_diffrn_radiation_type MoK\a
_diffrn_radiation_wavelength 0.71073
_diffrn_reflns_av_R_equivalents 0.0561
_diffrn_reflns_av_sigmaI/netI 0.0878
_diffrn_reflns_limit_h_max 15
_diffrn_reflns_limit_h_min -15
_diffrn_reflns_limit_k_max 16
_diffrn_reflns_limit_k_min -13
_diffrn_reflns_limit_l_max 20
_diffrn_reflns_limit_l_min -20
_diffrn_reflns_number 17615
_diffrn_reflns_theta_full 25.00
_diffrn_reflns_theta_max 25.00
_diffrn_reflns_theta_min 2.08
_diffrn_standards_decay_% 0
_exptl_absorpt_coefficient_mu 19.965
_exptl_absorpt_correction_T_max 0.2401
_exptl_absorpt_correction_T_min 0.0357
_exptl_absorpt_correction_type multi-scan
_exptl_absorpt_process_details 'SADABS (Bruker, 2001)'
_exptl_crystal_colour olivine
_exptl_crystal_density_diffrn 3.481
_exptl_crystal_density_method 'not measured'
_exptl_crystal_description prism
_exptl_crystal_F_000 2642
_exptl_crystal_size_max 0.50
_exptl_crystal_size_mid 0.10
_exptl_crystal_size_min 0.10
_refine_diff_density_max 3.546
_refine_diff_density_min -3.474
_refine_diff_density_rms 0.473
_refine_ls_extinction_method none
_refine_ls_goodness_of_fit_ref 1.127
_refine_ls_hydrogen_treatment constr
_refine_ls_matrix_type full
_refine_ls_number_parameters 666
_refine_ls_number_reflns 9651
_refine_ls_number_restraints 60
_refine_ls_restrained_S_all 1.125
_refine_ls_R_factor_all 0.1046
_refine_ls_R_factor_gt 0.0742
_refine_ls_shift/su_max 0.038
_refine_ls_shift/su_mean 0.001
_refine_ls_structure_factor_coef Fsqd
_refine_ls_weighting_details 'calc w=1/[\s^2^(Fo^2^)+(0.0884P)^2^+20.3398P] where P=(Fo^2^+2Fc^2^)/3'
_refine_ls_weighting_scheme calc
_refine_ls_wR_factor_gt 0.1692
_refine_ls_wR_factor_ref 0.1939
_reflns_number_gt 7044
_reflns_number_total 9651
_reflns_threshold_expression >2sigma(I)
_cod_data_source_file cg700783b-file001.cif
_cod_data_source_block q
_cod_depositor_comments
;
The following automatic conversions were performed:

'_exptl_absorpt_correction_type' value 'Multi-scan' changed to
'multi-scan' according to
/home/saulius/struct/CIF-dictionaries/cif_core.dic dictionary named
'cif_core.dic' version 2.4.1 from 2010-06-29.

Automatic conversion script
Id: cif_fix_values 1715 2011-07-08 13:25:40Z adriana 
;
_cod_original_cell_volume 2781.28(14)
_cod_original_sg_symbol_H-M P-1
_cod_database_code 4504466

loop_
_symmetry_equiv_pos_as_xyz
'x, y, z'
'-x, -y, -z'

loop_
_atom_site_label
_atom_site_type_symbol
_atom_site_fract_x
_atom_site_fract_y
_atom_site_fract_z
_atom_site_U_iso_or_equiv
_atom_site_adp_type
_atom_site_occupancy
_atom_site_symmetry_multiplicity
_atom_site_calc_flag
_atom_site_refinement_flags
Si Si 1.10735(8) 0.15318(8) 0.81891(6) 0.00847(17) Uani 1 1 d U
W1 W 1.252251(15) 0.266857(15) 0.582065(11) 0.02554(6) Uani 1 1 d .
W2 W 1.086512(15) 0.048111(15) 0.669386(11) 0.02455(6) Uani 1 1 d .
W3 W 1.320706(15) 0.039460(16) 0.705144(12) 0.02942(6) Uani 1 1 d .
W4 W 1.346209(14) 0.149664(15) 0.864826(12) 0.02524(6) Uani 1 1 d .
W5 W 1.284397(15) 0.380609(15) 0.738361(12) 0.02517(6) Uani 1 1 d .
W6 W 1.030832(15) 0.395345(15) 0.688797(12) 0.02501(6) Uani 1 1 d .
W7 W 0.865887(15) 0.175796(16) 0.771617(12) 0.02524(6) Uani 1 1 d .
W8 W 0.852194(15) -0.267392(15) 1.040255(11) 0.02526(6) Uani 1 1 d .
W9 W 1.104133(15) -0.281056(15) 1.088940(12) 0.02499(6) Uani 1 1 d .
Ni1 Ni 1.0000 0.0000 0.5000 0.0287(3) Uani 1 2 d S
Ni2 Ni 1.5000 0.0000 1.0000 0.0281(3) Uani 1 2 d S
Ni3 Ni 1.32936(7) 0.48388(7) 0.35276(5) 0.0529(3) Uani 1 1 d .
Ni4 Ni 0.89577(8) 0.00531(8) 0.97963(6) 0.0726(4) Uani 1 1 d .
Ni5 Ni 1.08031(5) -0.10223(5) 0.88969(3) 0.02278(18) Uani 1 1 d .
O1 O 1.3159(3) 0.3489(3) 0.4734(2) 0.0385(12) Uani 1 1 d .
O2 O 1.3530(2) 0.1664(2) 0.60086(19) 0.0267(11) Uani 1 1 d .
O3 O 1.1687(2) 0.1372(2) 0.72607(19) 0.0222(10) Uani 1 1 d .
O4 O 1.1268(2) 0.3345(2) 0.61174(17) 0.0223(10) Uani 1 1 d .
O5 O 1.3079(2) 0.3231(2) 0.64828(17) 0.0183(9) Uani 1 1 d .
O6 O 1.1726(3) 0.1751(2) 0.56671(18) 0.0282(11) Uani 1 1 d .
O7 O 1.0467(3) -0.0100(3) 0.6065(2) 0.0419(13) Uani 1 1 d .
O8 O 1.0378(2) -0.0448(2) 0.77975(17) 0.0236(10) Uani 1 1 d .
O9 O 0.9749(2) 0.1318(2) 0.68949(18) 0.0210(9) Uani 1 1 d U
O10 O 1.2243(2) -0.0034(2) 0.65806(17) 0.0252(10) Uani 1 1 d .
O11 O 1.4272(3) -0.0285(3) 0.6751(2) 0.0431(14) Uani 1 1 d .
O12 O 1.2377(2) -0.0577(3) 0.8227(2) 0.0338(12) Uani 1 1 d .
O13 O 1.3655(2) 0.1108(3) 0.76492(19) 0.0287(11) Uani 1 1 d .
O14 O 1.4660(2) 0.1195(2) 0.88661(19) 0.0231(9) Uani 1 1 d U
O15 O 1.1909(2) 0.2150(2) 0.83889(16) 0.0223(9) Uani 1 1 d U
O16 O 1.2585(2) 0.0360(2) 0.9401(2) 0.0266(10) Uani 1 1 d .
O17 O 1.3889(2) 0.2980(2) 0.7760(2) 0.0300(11) Uani 1 1 d .
O18 O 1.3600(3) 0.4991(3) 0.6763(2) 0.0378(12) Uani 1 1 d .
O19 O 1.1500(2) 0.4171(2) 0.7226(2) 0.0323(12) Uani 1 1 d .
O20 O 1.0261(3) 0.5169(3) 0.61397(19) 0.0359(12) Uani 1 1 d .
O21 O 0.9423(2) 0.4066(2) 0.79422(18) 0.0259(10) Uani 1 1 d .
O22 O 1.0093(2) 0.2267(3) 0.80324(18) 0.0268(11) Uani 1 1 d .
O23 O 0.9174(2) 0.3211(2) 0.68450(18) 0.0275(11) Uani 1 1 d .
O24 O 0.7547(2) 0.1602(3) 0.7470(2) 0.0368(12) Uani 1 1 d .
O25 O 0.8563(2) 0.0533(2) 0.86508(16) 0.0237(9) Uani 1 1 d .
O26 O 0.8650(3) -0.3207(3) 0.9616(2) 0.0394(12) Uani 1 1 d .
O27 O 0.7168(2) -0.2167(3) 1.05062(19) 0.0326(12) Uani 1 1 d .
O28 O 0.7736(2) -0.3901(2) 1.14892(19) 0.0224(10) Uani 1 1 d .
O29 O 0.9214(2) -0.1400(2) 0.97143(17) 0.0230(10) Uani 1 1 d .
O30 O 0.9768(3) -0.3155(2) 1.07417(18) 0.0337(9) Uani 1 1 d U
O31 O 1.1891(3) -0.2415(3) 1.14411(19) 0.0338(11) Uani 1 1 d .
O32 O 1.1934(3) -0.3401(3) 1.0255(2) 0.0423(14) Uani 1 1 d .
O33 O 1.1144(2) -0.1494(3) 1.00828(18) 0.0262(11) Uani 1 1 d .
O34 O 1.0591(2) 0.0425(2) 0.90537(17) 0.0184(9) Uani 1 1 d .
O1W O 1.2177(4) 0.3925(5) 0.3383(4) 0.122(3) Uani 1 1 d .
O2W O 2.1455(4) 1.1634(6) 0.2070(4) 0.136(3) Uani 1 1 d .
O3W O 2.0169(3) 0.2927(3) 0.4882(3) 0.0624(16) Uani 1 1 d .
O4W O 1.2857(10) -0.1434(11) 0.5766(8) 0.116(5) Uiso 0.50 1 d P
O5W O 1.5024(11) 0.8231(12) 0.5773(9) 0.130(5) Uiso 0.50 1 d P
O6W O 1.1538(11) 0.4031(12) 0.1970(9) 0.136(5) Uiso 0.50 1 d P
N1 N 0.8847(3) -0.1235(3) 0.5832(3) 0.0443(14) Uani 1 1 d .
H1A H 0.8883 -0.1702 0.5579 0.053 Uiso 1 1 calc R
H1B H 0.8948 -0.1549 0.6364 0.053 Uiso 1 1 calc R
N2 N 0.8763(3) 0.0863(3) 0.5393(2) 0.0315(14) Uani 1 1 d .
H2A H 0.8998 0.1319 0.5566 0.038 Uiso 1 1 calc R
H2B H 0.8550 0.1221 0.4922 0.038 Uiso 1 1 calc R
N3 N 1.6265(3) -0.03151(15) 0.90429(17) 0.0382(14) Uani 1 1 d D
H3A H 1.6448 0.0238 0.8520 0.046 Uiso 1 1 calc R
H3B H 1.6832 -0.0431 0.9231 0.046 Uiso 1 1 calc R
N4 N 1.4162(3) -0.1119(3) 0.9879(2) 0.0316(11) Uani 1 1 d U
H4A H 1.3954 -0.1670 1.0403 0.038 Uiso 1 1 calc R
H4B H 1.3575 -0.0866 0.9760 0.038 Uiso 1 1 calc R
N5 N 1.3376(4) 0.5985(3) 0.24273(18) 0.156(5) Uani 1 1 d D
H5A H 1.2725 0.6067 0.2377 0.188 Uiso 1 1 calc R
H5B H 1.3622 0.6572 0.2433 0.188 Uiso 1 1 calc R
N6 N 1.4582(5) 0.4296(4) 0.27954(15) 0.091(3) Uani 1 1 d D
H6A H 1.5141 0.4310 0.2979 0.110 Uiso 1 1 calc R
H6B H 1.4417 0.3638 0.2882 0.110 Uiso 1 1 calc R
N7 N 1.2078(3) 0.5462(4) 0.4268(3) 0.0458(18) Uani 1 1 d .
H7A H 1.1691 0.5819 0.3928 0.055 Uiso 1 1 calc R
H7B H 1.1646 0.4949 0.4752 0.055 Uiso 1 1 calc R
N8 N 1.4227(4) 0.5718(4) 0.3851(4) 0.080(2) Uani 1 1 d .
H8A H 1.4607 0.5287 0.4159 0.096 Uiso 1 1 calc R
H8B H 1.4690 0.6163 0.3336 0.096 Uiso 1 1 calc R
N9 N 1.1066(3) -0.2441(3) 0.8711(2) 0.0323(15) Uani 1 1 d .
H9A H 1.1597 -0.2702 0.8919 0.039 Uiso 1 1 calc R
H9B H 1.0480 -0.2878 0.9075 0.039 Uiso 1 1 calc R
N10 N 1.0793(5) -0.4388(5) 0.8300(4) 0.085(3) Uani 1 1 d .
H10A H 1.0429 -0.4650 0.8082 0.102 Uiso 1 1 calc R
H10B H 1.0688 -0.4643 0.8868 0.102 Uiso 1 1 calc R
C1 C 0.7752(5) -0.0800(6) 0.5968(4) 0.069(3) Uani 1 1 d .
H1C H 0.7541 -0.0657 0.5444 0.082 Uiso 1 1 calc R
H1D H 0.7216 -0.1292 0.6487 0.082 Uiso 1 1 calc R
C2 C 0.7886(5) 0.0206(5) 0.6112(4) 0.0544(15) Uani 1 1 d U
H2C H 0.8045 0.0025 0.6671 0.065 Uiso 1 1 calc R
C3 C 0.6836(5) 0.0597(5) 0.6243(4) 0.056 Uiso 1 1 d .
H3C H 0.6854 0.1221 0.6352 0.085 Uiso 1 1 calc R
H3D H 0.6320 0.0085 0.6749 0.085 Uiso 1 1 calc R
H3E H 0.6647 0.0739 0.5715 0.085 Uiso 1 1 calc R
C4 C 1.5970(3) -0.12248(17) 0.8901(2) 0.0511(15) Uani 1 1 d DU
H4C H 1.6252 -0.1824 0.9246 0.061 Uiso 1 1 calc R
H4D H 1.6297 -0.1112 0.8271 0.061 Uiso 1 1 calc R
C5 C 1.4804(6) -0.1452(6) 0.9161(5) 0.098(3) Uani 1 1 d .
H5C H 1.4709 -0.0859 0.8662 0.117 Uiso 1 1 calc R
C6 C 1.4418(5) -0.2238(5) 0.8944(4) 0.076(3) Uani 1 1 d .
H6C H 1.3657 -0.2279 0.9128 0.115 Uiso 1 1 calc R
H6D H 1.4636 -0.2895 0.9251 0.115 Uiso 1 1 calc R
H6E H 1.4705 -0.2065 0.8308 0.115 Uiso 1 1 calc R
C7 C 1.4099(2) 0.57729(19) 0.16556(17) 0.053 Uiso 1 1 d D
H7C H 1.4512 0.6418 0.1222 0.064 Uiso 1 1 calc R
H7D H 1.3664 0.5571 0.1374 0.064 Uiso 1 1 calc R
C8 C 1.48577(18) 0.4968(2) 0.18298(14) 0.051 Uiso 1 1 d D
H8C H 1.4619 0.4486 0.1616 0.061 Uiso 1 1 calc R
C9 C 1.5759(3) 0.5582(4) 0.0998(2) 0.058 Uiso 1 1 d D
H9C H 1.6376 0.5206 0.0967 0.087 Uiso 1 1 calc R
H9D H 1.5914 0.6236 0.1017 0.087 Uiso 1 1 calc R
H9E H 1.5560 0.5698 0.0478 0.087 Uiso 1 1 calc R
C10 C 1.25152(16) 0.6103(5) 0.4532(4) 0.0602(16) Uani 1 1 d DU
H10C H 1.2184 0.5866 0.5179 0.072 Uiso 1 1 calc R
H10D H 1.2281 0.6781 0.4281 0.072 Uiso 1 1 calc R
C11 C 1.36819(17) 0.6272(4) 0.4343(4) 0.186(3) Uani 1 1 d D
H11A H 1.3625 0.5680 0.4899 0.223 Uiso 1 1 calc R
C12 C 1.4168(7) 0.6964(7) 0.4661(5) 0.105(3) Uiso 1 1 d .
H12A H 1.4910 0.6874 0.4547 0.157 Uiso 1 1 calc R
H12B H 1.3816 0.6781 0.5293 0.157 Uiso 1 1 calc R
H12C H 1.4084 0.7674 0.4343 0.157 Uiso 1 1 calc R
C13 C 1.1302(9) -0.2498(5) 0.7886(4) 0.115(5) Uani 1 1 d .
H13A H 1.1869 -0.1954 0.7480 0.139 Uiso 1 1 calc R
H13B H 1.0685 -0.2297 0.7703 0.139 Uiso 1 1 calc R
C14 C 1.1630(10) -0.3466(5) 0.7677(5) 0.130(5) Uani 1 1 d .
H14A H 1.2339 -0.3629 0.7709 0.156 Uiso 1 1 calc R
C15 C 1.1586(11) -0.3253(12) 0.6793(8) 0.190(6) Uiso 1 1 d .
H15A H 1.1800 -0.3834 0.6629 0.284 Uiso 1 1 calc R
H15B H 1.2056 -0.2649 0.6369 0.284 Uiso 1 1 calc R
H15C H 1.0874 -0.3135 0.6794 0.284 Uiso 1 1 calc R

loop_
_atom_site_aniso_label
_atom_site_aniso_U_11
_atom_site_aniso_U_22
_atom_site_aniso_U_33
_atom_site_aniso_U_23
_atom_site_aniso_U_13
_atom_site_aniso_U_12
Si 0.0084(2) 0.0081(2) 0.0093(2) -0.00358(16) -0.00320(17) 0.0016(2)
W1 0.02764(9) 0.02587(9) 0.02000(7) -0.00635(6) -0.00653(6) -0.00013(8)
W2 0.03072(9) 0.02666(9) 0.01998(7) -0.00959(6) -0.01209(6) 0.00011(8)
W3 0.02560(9) 0.03182(9) 0.03485(8) -0.01581(7) -0.01219(7) 0.00851(8)
W4 0.02348(8) 0.02540(9) 0.02707(7) -0.00554(7) -0.01390(6) 0.00145(8)
W5 0.02801(9) 0.02085(9) 0.02477(7) -0.00547(6) -0.00980(6) -0.00141(8)
W6 0.02770(9) 0.02060(9) 0.02287(7) -0.00305(7) -0.00993(7) 0.00453(8)
W7 0.02406(8) 0.02666(9) 0.02556(7) -0.00653(7) -0.01309(6) 0.00281(8)
W8 0.03282(9) 0.02090(8) 0.02410(7) -0.00890(6) -0.01128(6) -0.00161(8)
W9 0.02753(9) 0.01996(8) 0.02494(7) -0.00694(6) -0.00781(7) 0.00574(8)
Ni1 0.0323(4) 0.0308(4) 0.0248(3) -0.0115(3) -0.0105(3) -0.0013(4)
Ni2 0.0234(4) 0.0285(4) 0.0325(4) -0.0090(3) -0.0123(3) -0.0002(4)
Ni3 0.0614(5) 0.0562(4) 0.0341(3) -0.0140(3) -0.0096(3) -0.0064(4)
Ni4 0.0746(5) 0.0705(6) 0.0761(5) -0.0288(4) -0.0293(4) 0.0124(5)
Ni5 0.0292(3) 0.0219(3) 0.0200(2) -0.00905(18) -0.01074(19) 0.0050(2)
O1 0.0459(19) 0.0430(18) 0.0302(14) -0.0218(12) -0.0083(13) 0.0063(17)
O2 0.0247(15) 0.0260(16) 0.0236(13) -0.0048(12) -0.0073(12) 0.0144(14)
O3 0.0190(13) 0.0108(13) 0.0442(13) -0.0097(10) -0.0210(10) 0.0038(11)
O4 0.0350(16) 0.0212(14) 0.0166(11) -0.0116(9) -0.0116(10) 0.0092(13)
O5 0.0195(13) 0.0112(13) 0.0134(11) 0.0059(10) -0.0024(10) -0.0135(12)
O6 0.0358(17) 0.0340(16) 0.0148(11) -0.0130(10) -0.0041(11) 0.0032(15)
O7 0.046(2) 0.0375(18) 0.0410(16) -0.0182(13) -0.0071(14) -0.0105(16)
O8 0.0353(15) 0.0283(14) 0.0205(10) -0.0183(9) -0.0165(10) 0.0108(13)
O9 0.0243(12) 0.0126(12) 0.0211(11) 0.0009(9) -0.0096(9) 0.0006(11)
O10 0.0245(15) 0.0369(15) 0.0208(11) -0.0217(10) -0.0041(11) 0.0072(13)
O11 0.0292(17) 0.061(2) 0.0366(16) -0.0175(15) -0.0113(13) 0.0162(17)
O12 0.0095(13) 0.0403(18) 0.0503(16) -0.0170(14) -0.0088(12) 0.0048(14)
O13 0.0262(15) 0.0345(17) 0.0296(13) -0.0118(11) -0.0150(11) 0.0026(14)
O14 0.0081(11) 0.0275(13) 0.0332(12) -0.0125(9) -0.0046(9) -0.0019(11)
O15 0.0394(14) 0.0203(12) 0.0138(9) -0.0119(8) -0.0109(9) 0.0031(11)
O16 0.0160(13) 0.0236(14) 0.0488(14) -0.0192(11) -0.0166(11) 0.0115(12)
O17 0.0315(16) 0.0221(16) 0.0362(14) -0.0069(12) -0.0157(12) -0.0012(14)
O18 0.0399(19) 0.0386(17) 0.0336(14) -0.0186(12) -0.0037(13) -0.0072(16)
O19 0.0215(14) 0.0100(16) 0.0486(16) 0.0163(14) -0.0221(12) -0.0027(13)
O20 0.0395(18) 0.0484(19) 0.0208(13) -0.0192(12) -0.0051(13) 0.0144(16)
O21 0.0445(16) 0.0154(14) 0.0232(12) -0.0054(10) -0.0217(11) 0.0128(14)
O22 0.0162(14) 0.0352(17) 0.0235(13) -0.0050(12) -0.0062(11) -0.0042(13)
O23 0.0250(14) 0.0261(17) 0.0198(12) 0.0079(12) -0.0105(10) -0.0150(13)
O24 0.0320(14) 0.0457(19) 0.0512(14) -0.0224(13) -0.0355(11) 0.0280(14)
O25 0.0235(13) 0.0403(15) 0.0200(10) -0.0200(9) -0.0135(9) 0.0023(13)
O26 0.073(2) 0.0204(16) 0.0245(13) -0.0039(11) -0.0214(13) -0.0016(17)
O27 0.0284(16) 0.0416(19) 0.0199(13) -0.0020(13) -0.0083(11) -0.0054(15)
O28 0.0223(14) 0.0067(13) 0.0357(14) -0.0017(11) -0.0142(11) 0.0035(12)
O29 0.0225(15) 0.0230(15) 0.0141(12) -0.0028(11) 0.0016(11) -0.0039(13)
O30 0.0459(15) 0.0389(13) 0.0313(11) -0.0261(9) -0.0171(10) 0.0040(12)
O31 0.0457(17) 0.0385(16) 0.0382(12) -0.0255(11) -0.0297(11) 0.0179(15)
O32 0.0361(19) 0.0351(18) 0.0517(18) -0.0217(14) -0.0044(16) 0.0139(16)
O33 0.0187(15) 0.0390(17) 0.0191(12) -0.0143(11) -0.0006(11) 0.0066(14)
O34 0.0102(11) 0.0186(14) 0.0333(12) -0.0099(10) -0.0161(9) 0.0027(11)
O1W 0.119(3) 0.153(4) 0.143(3) -0.079(2) -0.076(2) -0.010(3)
O2W 0.117(3) 0.147(6) 0.089(3) 0.043(4) -0.060(2) -0.065(4)
O3W 0.089(2) 0.033(2) 0.082(2) -0.0166(17) -0.0578(17) 0.031(2)
N1 0.051(2) 0.049(2) 0.0571(18) -0.0342(14) -0.0308(15) -0.0029(19)
N2 0.055(2) 0.0155(17) 0.0310(16) -0.0128(12) -0.0180(15) 0.0017(18)
N3 0.066(2) 0.0133(18) 0.0542(17) -0.0102(14) -0.0484(14) 0.0072(17)
N4 0.0251(15) 0.0341(17) 0.0349(14) -0.0030(12) -0.0221(11) 0.0133(14)
N5 0.090(4) 0.050(3) 0.341(9) -0.078(4) -0.084(5) 0.023(4)
N6 0.086(4) 0.078(4) 0.069(4) -0.020(3) 0.022(3) -0.039(3)
N7 0.045(2) 0.031(3) 0.054(2) 0.000(2) -0.0268(18) 0.007(2)
N8 0.060(3) 0.035(3) 0.146(4) -0.028(2) -0.039(3) -0.017(2)
N9 0.049(2) 0.016(2) 0.0201(17) 0.0050(15) -0.0098(16) 0.0019(19)
N10 0.098(5) 0.088(4) 0.043(3) -0.022(3) 0.008(3) -0.014(4)
C1 0.048(3) 0.095(4) 0.079(3) -0.050(3) -0.022(3) 0.016(3)
C2 0.050(2) 0.056(2) 0.059(2) -0.0275(15) -0.0160(16) 0.0218(18)
C4 0.044(2) 0.056(2) 0.0512(19) -0.0250(15) -0.0090(15) 0.0125(18)
C5 0.062(4) 0.106(4) 0.097(4) -0.073(3) 0.054(4) -0.031(4)
C6 0.052(4) 0.092(4) 0.112(4) -0.075(2) -0.019(3) -0.005(3)
C10 0.052(2) 0.061(2) 0.067(2) -0.0291(15) -0.0143(16) 0.0115(18)
C11 0.093(6) 0.215(3) 0.382(4) -0.2952(18) -0.039(4) 0.058(3)
C13 0.258(11) 0.017(3) 0.061(4) -0.023(2) -0.031(5) 0.025(5)
C14 0.233(11) 0.026(3) 0.058(4) -0.016(3) 0.045(6) -0.003(5)

loop_
_atom_type_symbol
_atom_type_description
_atom_type_scat_dispersion_real
_atom_type_scat_dispersion_imag
_atom_type_scat_source
C C 0.0033 0.0016 'International Tables Vol C Tables 4.2.6.8 and 6.1.1.4'
H H 0.0000 0.0000 'International Tables Vol C Tables 4.2.6.8 and 6.1.1.4'
N N 0.0061 0.0033 'International Tables Vol C Tables 4.2.6.8 and 6.1.1.4'
O O 0.0106 0.0060 'International Tables Vol C Tables 4.2.6.8 and 6.1.1.4'
Si Si 0.0817 0.0704 'International Tables Vol C Tables 4.2.6.8 and 6.1.1.4'
Ni Ni 0.3393 1.1124 'International Tables Vol C Tables 4.2.6.8 and 6.1.1.4'
W W -0.8490 6.8722 'International Tables Vol C Tables 4.2.6.8 and 6.1.1.4'

loop_
_geom_angle_atom_site_label_1
_geom_angle_atom_site_label_2
_geom_angle_atom_site_label_3
_geom_angle
_geom_angle_site_symmetry_1
_geom_angle_site_symmetry_3
O3 Si O15 108.03(15) . .
O3 Si O34 112.88(16) . .
O15 Si O34 109.63(16) . .
O3 Si O22 107.81(17) . .
O15 Si O22 108.51(18) . .
O34 Si O22 109.87(14) . .
O1 W1 O6 101.76(17) . .
O1 W1 O4 100.84(14) . .
O6 W1 O4 88.17(15) . .
O1 W1 O2 101.46(15) . .
O6 W1 O2 89.36(16) . .
O4 W1 O2 157.61(10) . .
O1 W1 O5 102.09(16) . .
O6 W1 O5 156.12(10) . .
O4 W1 O5 88.39(14) . .
O2 W1 O5 84.92(15) . .
O1 W1 O3 173.20(16) . .
O6 W1 O3 73.29(12) . .
O4 W1 O3 83.84(10) . .
O2 W1 O3 74.14(10) . .
O5 W1 O3 82.85(11) . .
O8 W2 O7 103.27(15) . .
O8 W2 O9 93.19(12) . .
O7 W2 O9 100.64(17) . .
O8 W2 O10 89.18(12) . .
O7 W2 O10 98.20(16) . .
O9 W2 O10 159.91(16) . .
O8 W2 O6 157.64(16) . .
O7 W2 O6 98.48(14) . .
O9 W2 O6 87.79(12) . .
O10 W2 O6 82.61(12) . .
O8 W2 O3 86.23(13) . .
O7 W2 O3 168.45(11) . .
O9 W2 O3 85.16(13) . .
O10 W2 O3 75.09(13) . .
O6 W2 O3 71.58(12) . .
O11 W3 O13 103.59(18) . .
O11 W3 O2 101.84(14) . .
O13 W3 O2 88.63(15) . .
O11 W3 O12 101.97(14) . .
O13 W3 O12 86.84(15) . .
O2 W3 O12 156.16(14) . .
O11 W3 O10 100.30(18) . .
O13 W3 O10 156.11(14) . .
O2 W3 O10 86.85(14) . .
O12 W3 O10 87.88(14) . .
O11 W3 O3 171.40(16) . .
O13 W3 O3 83.46(13) . .
O2 W3 O3 73.08(11) . .
O12 W3 O3 83.15(11) . .
O10 W3 O3 72.78(13) . .
O14 W4 O16 102.99(13) . .
O14 W4 O13 101.69(15) . .
O16 W4 O13 91.84(15) . .
O14 W4 O27 99.97(16) . 2_757
O16 W4 O27 89.13(15) . 2_757
O13 W4 O27 157.52(14) . 2_757
O14 W4 O17 99.65(13) . .
O16 W4 O17 156.95(14) . .
O13 W4 O17 87.74(14) . .
O27 W4 O17 82.73(13) 2_757 .
O14 W4 O15 170.62(14) . .
O16 W4 O15 83.08(12) . .
O13 W4 O15 85.10(13) . .
O27 W4 O15 72.72(13) 2_757 .
O17 W4 O15 73.93(11) . .
O18 W5 O28 100.78(16) . 2_757
O18 W5 O17 99.68(15) . .
O28 W5 O17 90.92(14) 2_757 .
O18 W5 O5 101.13(15) . .
O28 W5 O5 158.00(11) 2_757 .
O17 W5 O5 87.29(15) . .
O18 W5 O19 100.68(15) . .
O28 W5 O19 86.35(15) 2_757 .
O17 W5 O19 159.61(13) . .
O5 W5 O19 87.74(15) . .
O18 W5 O15 172.27(16) . .
O28 W5 O15 74.08(12) 2_757 .
O17 W5 O15 74.91(12) . .
O5 W5 O15 84.31(10) . .
O19 W5 O15 84.92(12) . .
O20 W6 O21 99.12(14) . .
O20 W6 O23 100.53(16) . .
O21 W6 O23 90.26(14) . .
O20 W6 O19 101.57(16) . .
O21 W6 O19 87.84(15) . .
O23 W6 O19 157.84(13) . .
O20 W6 O4 102.16(14) . .
O21 W6 O4 158.67(12) . .
O23 W6 O4 87.26(14) . .
O19 W6 O4 86.55(15) . .
O20 W6 O22 171.34(13) . .
O21 W6 O22 74.43(12) . .
O23 W6 O22 74.07(12) . .
O19 W6 O22 84.16(12) . .
O4 W6 O22 84.53(11) . .
O24 W7 O25 101.39(15) . .
O24 W7 O31 100.56(17) . 2_757
O25 W7 O31 89.36(13) . 2_757
O24 W7 O9 102.95(16) . .
O25 W7 O9 91.88(12) . .
O31 W7 O9 155.72(15) 2_757 .
O24 W7 O23 99.08(14) . .
O25 W7 O23 159.20(15) . .
O31 W7 O23 83.29(13) 2_757 .
O9 W7 O23 87.09(12) . .
O24 W7 O22 169.79(16) . .
O25 W7 O22 85.86(13) . .
O31 W7 O22 72.10(14) 2_757 .
O9 W7 O22 83.81(13) . .
O23 W7 O22 73.37(12) . .
O26 W8 O29 101.90(14) . .
O26 W8 O27 101.15(18) . .
O29 W8 O27 92.82(14) . .
O26 W8 O30 99.43(17) . .
O29 W8 O30 90.44(14) . .
O27 W8 O30 158.01(15) . .
O26 W8 O28 97.76(14) . .
O29 W8 O28 160.28(15) . .
O27 W8 O28 84.95(12) . .
O30 W8 O28 84.70(12) . .
O26 W8 O15 170.26(13) . 2_757
O29 W8 O15 86.92(12) . 2_757
O27 W8 O15 74.00(14) . 2_757
O30 W8 O15 84.48(13) . 2_757
O28 W8 O15 73.61(12) . 2_757
O32 W9 O33 102.60(14) . .
O32 W9 O31 101.80(18) . .
O33 W9 O31 92.28(15) . .
O32 W9 O30 99.75(18) . .
O33 W9 O30 91.22(14) . .
O31 W9 O30 156.84(13) . .
O32 W9 O21 96.89(14) . 2_757
O33 W9 O21 160.51(14) . 2_757
O31 W9 O21 83.38(13) . 2_757
O30 W9 O21 85.71(13) . 2_757
O32 W9 O22 169.12(14) . 2_757
O33 W9 O22 87.36(12) . 2_757
O31 W9 O22 73.10(13) . 2_757
O30 W9 O22 84.22(13) . 2_757
O21 W9 O22 73.18(12) 2_757 2_757
O7 Ni1 O7 180.00(6) 2_756 .
O7 Ni1 N1 89.44(17) 2_756 .
O7 Ni1 N1 90.56(17) . .
O7 Ni1 N1 90.56(17) 2_756 2_756
O7 Ni1 N1 89.44(17) . 2_756
N1 Ni1 N1 180.0(2) . 2_756
O7 Ni1 N2 90.00(17) 2_756 2_756
O7 Ni1 N2 90.00(17) . 2_756
N1 Ni1 N2 97.49(16) . 2_756
N1 Ni1 N2 82.51(16) 2_756 2_756
O7 Ni1 N2 90.00(17) 2_756 .
O7 Ni1 N2 90.00(17) . .
N1 Ni1 N2 82.51(16) . .
N1 Ni1 N2 97.49(16) 2_756 .
N2 Ni1 N2 180.0(2) 2_756 .
N4 Ni2 N4 180.000(1) . 2_857
N4 Ni2 N3 83.19(13) . .
N4 Ni2 N3 96.81(14) 2_857 .
N4 Ni2 N3 96.81(14) . 2_857
N4 Ni2 N3 83.19(14) 2_857 2_857
N3 Ni2 N3 180.000(1) . 2_857
N4 Ni2 O14 89.72(14) . 2_857
N4 Ni2 O14 90.28(14) 2_857 2_857
N3 Ni2 O14 93.01(11) . 2_857
N3 Ni2 O14 86.99(11) 2_857 2_857
N4 Ni2 O14 90.28(14) . .
N4 Ni2 O14 89.72(14) 2_857 .
N3 Ni2 O14 86.99(11) . .
N3 Ni2 O14 93.01(11) 2_857 .
O14 Ni2 O14 180.000(1) 2_857 .
N5 Ni3 N6 88.43(16) . .
N5 Ni3 N7 90.94(17) . .
N6 Ni3 N7 175.6(2) . .
N5 Ni3 N8 91.6(2) . .
N6 Ni3 N8 94.6(2) . .
N7 Ni3 N8 81.1(2) . .
N5 Ni3 O1W 92.9(2) . .
N6 Ni3 O1W 92.6(2) . .
N7 Ni3 O1W 91.7(2) . .
N8 Ni3 O1W 171.6(2) . .
N5 Ni3 O1 176.39(19) . .
N6 Ni3 O1 90.57(14) . .
N7 Ni3 O1 90.32(15) . .
N8 Ni3 O1 91.99(19) . .
O1W Ni3 O1 83.73(19) . .
O16 Ni4 O25 92.51(13) 2_757 .
O16 Ni4 O33 89.56(13) 2_757 2_757
O25 Ni4 O33 95.16(14) . 2_757
O16 Ni4 O29 94.56(13) 2_757 .
O25 Ni4 O29 89.62(14) . .
O33 Ni4 O29 173.55(15) 2_757 .
O16 Ni4 O34 89.20(12) 2_757 2_757
O25 Ni4 O34 178.29(11) . 2_757
O33 Ni4 O34 84.80(13) 2_757 2_757
O29 Ni4 O34 90.29(13) . 2_757
O16 Ni4 O34 175.54(14) 2_757 .
O25 Ni4 O34 91.89(11) . .
O33 Ni4 O34 90.75(12) 2_757 .
O29 Ni4 O34 84.76(12) . .
O34 Ni4 O34 86.40(11) 2_757 .
O8 Ni5 O12 94.92(13) . .
O8 Ni5 O33 173.48(14) . .
O12 Ni5 O33 87.88(13) . .
O8 Ni5 O29 90.87(12) . .
O12 Ni5 O29 171.90(16) . .
O33 Ni5 O29 85.79(12) . .
O8 Ni5 N9 90.13(16) . .
O12 Ni5 N9 88.08(16) . .
O33 Ni5 N9 95.86(15) . .
O29 Ni5 N9 97.58(15) . .
O8 Ni5 O34 89.67(13) . .
O12 Ni5 O34 90.06(13) . .
O33 Ni5 O34 84.43(13) . .
O29 Ni5 O34 84.31(12) . .
N9 Ni5 O34 178.11(12) . .
W1 O1 Ni3 153.7(2) . .
W1 O2 W3 122.76(14) . .
Si O3 W2 122.05(14) . .
Si O3 W1 127.68(17) . .
W2 O3 W1 92.44(12) . .
Si O3 W3 123.86(17) . .
W2 O3 W3 90.71(12) . .
W1 O3 W3 89.81(9) . .
W1 O4 W6 150.5(2) . .
W5 O5 W1 149.65(15) . .
W1 O6 W2 122.68(17) . .
W2 O7 Ni1 151.3(2) . .
W2 O8 Ni5 139.23(19) . .
W2 O9 W7 149.45(16) . .
W2 O10 W3 121.15(18) . .
W3 O12 Ni5 135.10(19) . .
W3 O13 W4 152.39(15) . .
W4 O14 Ni2 131.46(12) . .
Si O15 W8 124.32(14) . 2_757
Si O15 W4 123.77(17) . .
W8 O15 W4 91.73(12) 2_757 .
Si O15 W5 124.62(15) . .
W8 O15 W5 91.09(12) 2_757 .
W4 O15 W5 91.50(11) . .
W4 O16 Ni4 139.87(18) . 2_757
W5 O17 W4 119.64(16) . .
W5 O19 W6 150.9(2) . .
W6 O21 W9 120.68(17) . 2_757
Si O22 W9 124.07(18) . 2_757
Si O22 W7 123.2(2) . .
W9 O22 W7 91.57(10) 2_757 .
Si O22 W6 125.07(13) . .
W9 O22 W6 91.64(12) 2_757 .
W7 O22 W6 91.58(11) . .
W6 O23 W7 120.91(16) . .
W7 O25 Ni4 136.3(2) . .
W8 O27 W4 121.0(2) . 2_757
W5 O28 W8 121.04(18) 2_757 .
W8 O29 Ni5 127.96(17) . .
W8 O29 Ni4 132.53(15) . .
Ni5 O29 Ni4 96.24(13) . .
W9 O30 W8 147.68(19) . .
W9 O31 W7 122.61(17) . 2_757
W9 O33 Ni5 127.3(2) . .
W9 O33 Ni4 132.75(18) . 2_757
Ni5 O33 Ni4 96.25(13) . 2_757
Si O34 Ni4 122.99(19) . 2_757
Si O34 Ni4 122.94(16) . .
Ni4 O34 Ni4 93.60(11) 2_757 .
Si O34 Ni5 120.99(16) . .
Ni4 O34 Ni5 94.29(11) 2_757 .
Ni4 O34 Ni5 94.41(12) . .
C1 N1 Ni1 107.8(3) . .
C1 N1 H1A 110.2 . .
Ni1 N1 H1A 110.2 . .
C1 N1 H1B 110.2 . .
Ni1 N1 H1B 110.2 . .
H1A N1 H1B 108.5 . .
C2 N2 Ni1 111.0(3) . .
C2 N2 H2A 109.4 . .
Ni1 N2 H2A 109.4 . .
C2 N2 H2B 109.4 . .
Ni1 N2 H2B 109.4 . .
H2A N2 H2B 108.0 . .
C4 N3 Ni2 110.9(2) . .
C4 N3 H3A 109.5 . .
Ni2 N3 H3A 109.5 . .
C4 N3 H3B 109.5 . .
Ni2 N3 H3B 109.5 . .
H3A N3 H3B 108.0 . .
C5 N4 Ni2 111.7(4) . .
C5 N4 H4A 109.3 . .
Ni2 N4 H4A 109.3 . .
C5 N4 H4B 109.3 . .
Ni2 N4 H4B 109.3 . .
H4A N4 H4B 107.9 . .
C7 N5 Ni3 109.2(2) . .
C7 N5 H5A 109.8 . .
Ni3 N5 H5A 109.8 . .
C7 N5 H5B 109.8 . .
Ni3 N5 H5B 109.8 . .
H5A N5 H5B 108.3 . .
C8 N6 Ni3 108.7(3) . .
C8 N6 H6A 109.9 . .
Ni3 N6 H6A 109.9 . .
C8 N6 H6B 109.9 . .
Ni3 N6 H6B 109.9 . .
H6A N6 H6B 108.3 . .
C10 N7 Ni3 109.2(3) . .
C10 N7 H7A 109.8 . .
Ni3 N7 H7A 109.8 . .
C10 N7 H7B 109.8 . .
Ni3 N7 H7B 109.8 . .
H7A N7 H7B 108.3 . .
C11 N8 Ni3 115.8(4) . .
C11 N8 H8A 108.3 . .
Ni3 N8 H8A 108.3 . .
C11 N8 H8B 108.3 . .
Ni3 N8 H8B 108.3 . .
H8A N8 H8B 107.4 . .
C13 N9 Ni5 122.2(3) . .
C13 N9 H9A 106.8 . .
Ni5 N9 H9A 106.8 . .
C13 N9 H9B 106.8 . .
Ni5 N9 H9B 106.8 . .
H9A N9 H9B 106.6 . .
C14 N10 H10A 120.0 . .
C14 N10 H10B 120.0 . .
H10A N10 H10B 120.0 . .
C2 C1 N1 105.9(6) . .
C2 C1 H1C 110.6 . .
N1 C1 H1C 110.6 . .
C2 C1 H1D 110.6 . .
N1 C1 H1D 110.6 . .
H1C C1 H1D 108.7 . .
N2 C2 C3 117.8(5) . .
N2 C2 C1 109.4(5) . .
C3 C2 C1 104.6(6) . .
N2 C2 H2C 108.2 . .
C3 C2 H2C 108.2 . .
C1 C2 H2C 108.2 . .
C2 C3 H3C 109.5 . .
C2 C3 H3D 109.5 . .
H3C C3 H3D 109.5 . .
C2 C3 H3E 109.5 . .
H3C C3 H3E 109.5 . .
H3D C3 H3E 109.5 . .
N3 C4 C5 113.6(4) . .
N3 C4 H4C 108.8 . .
C5 C4 H4C 108.8 . .
N3 C4 H4D 108.8 . .
C5 C4 H4D 108.8 . .
H4C C4 H4D 107.7 . .
C6 C5 N4 123.2(5) . .
C6 C5 C4 118.8(6) . .
N4 C5 C4 114.5(7) . .
C6 C5 H5C 96.2 . .
N4 C5 H5C 96.2 . .
C4 C5 H5C 96.2 . .
C5 C6 H6C 109.5 . .
C5 C6 H6D 109.5 . .
H6C C6 H6D 109.5 . .
C5 C6 H6E 109.5 . .
H6C C6 H6E 109.5 . .
H6D C6 H6E 109.5 . .
N5 C7 C8 118.3(2) . .
N5 C7 H7C 107.7 . .
C8 C7 H7C 107.7 . .
N5 C7 H7D 107.7 . .
C8 C7 H7D 107.7 . .
H7C C7 H7D 107.1 . .
N6 C8 C7 112.7(3) . .
N6 C8 C9 143.9(4) . .
C7 C8 C9 94.0(2) . .
N6 C8 H8C 99.5 . .
C7 C8 H8C 99.5 . .
C9 C8 H8C 99.5 . .
C8 C9 H9C 109.5 . .
C8 C9 H9D 109.5 . .
H9C C9 H9D 109.5 . .
C8 C9 H9E 109.5 . .
H9C C9 H9E 109.5 . .
H9D C9 H9E 109.5 . .
N7 C10 C11 123.6(5) . .
N7 C10 H10C 106.4 . .
C11 C10 H10C 106.4 . .
N7 C10 H10D 106.4 . .
C11 C10 H10D 106.4 . .
H10C C10 H10D 106.5 . .
N8 C11 C10 110.2(6) . .
N8 C11 C12 126.1(5) . .
C10 C11 C12 123.7(6) . .
N8 C11 H11A 90.0 . .
C10 C11 H11A 90.0 . .
C12 C11 H11A 90.0 . .
C11 C12 H12A 109.5 . .
C11 C12 H12B 109.5 . .
H12A C12 H12B 109.5 . .
C11 C12 H12C 109.5 . .
H12A C12 H12C 109.5 . .
H12B C12 H12C 109.5 . .
N9 C13 C14 125.2(6) . .
N9 C13 H13A 106.0 . .
C14 C13 H13A 106.0 . .
N9 C13 H13B 106.0 . .
C14 C13 H13B 106.0 . .
H13A C13 H13B 106.3 . .
C15 C14 N10 104.6(10) . .
C15 C14 C13 106.5(9) . .
N10 C14 C13 110.5(7) . .
C15 C14 H14A 111.6 . .
N10 C14 H14A 111.6 . .
C13 C14 H14A 111.6 . .
C14 C15 H15A 109.5 . .
C14 C15 H15B 109.5 . .
H15A C15 H15B 109.5 . .
C14 C15 H15C 109.5 . .
H15A C15 H15C 109.5 . .
H15B C15 H15C 109.5 . .

loop_
_geom_bond_atom_site_label_1
_geom_bond_atom_site_label_2
_geom_bond_distance
_geom_bond_site_symmetry_2
Si O3 1.623(3) .
Si O15 1.627(4) .
Si O34 1.655(2) .
Si O22 1.662(3) .
W1 O1 1.713(3) .
W1 O6 1.838(4) .
W1 O4 1.911(3) .
W1 O2 1.920(3) .
W1 O5 1.921(4) .
W1 O3 2.369(2) .
W2 O8 1.759(2) .
W2 O7 1.772(5) .
W2 O9 1.885(3) .
W2 O10 1.929(3) .
W2 O6 2.017(3) .
W2 O3 2.318(4) .
W3 O11 1.727(4) .
W3 O13 1.893(4) .
W3 O2 1.924(3) .
W3 O12 1.932(3) .
W3 O10 1.934(4) .
W3 O3 2.411(3) .
W4 O14 1.759(3) .
W4 O16 1.786(3) .
W4 O13 1.912(4) .
W4 O27 1.957(4) 2_757
W4 O17 2.026(3) .
W4 O15 2.342(3) .
W5 O18 1.734(3) .
W5 O28 1.878(3) 2_757
W5 O17 1.897(3) .
W5 O5 1.921(3) .
W5 O19 1.922(3) .
W5 O15 2.393(3) .
W6 O20 1.716(3) .
W6 O21 1.864(3) .
W6 O23 1.904(4) .
W6 O19 1.929(4) .
W6 O4 1.938(3) .
W6 O22 2.388(3) .
W7 O24 1.709(4) .
W7 O25 1.826(3) .
W7 O31 1.923(4) 2_757
W7 O9 1.928(3) .
W7 O23 1.999(3) .
W7 O22 2.350(4) .
W8 O26 1.723(4) .
W8 O29 1.808(3) .
W8 O27 1.896(3) .
W8 O30 1.950(4) .
W8 O28 1.995(2) .
W8 O15 2.331(3) 2_757
W9 O32 1.741(4) .
W9 O33 1.818(3) .
W9 O31 1.898(4) .
W9 O30 1.902(4) .
W9 O21 2.025(2) 2_757
W9 O22 2.326(3) 2_757
Ni1 O7 2.057(4) 2_756
Ni1 O7 2.057(4) .
Ni1 N1 2.080(4) .
Ni1 N1 2.080(4) 2_756
Ni1 N2 2.091(4) 2_756
Ni1 N2 2.091(4) .
Ni2 N4 2.065(5) .
Ni2 N4 2.065(5) 2_857
Ni2 N3 2.100(3) .
Ni2 N3 2.100(3) 2_857
Ni2 O14 2.197(3) 2_857
Ni2 O14 2.197(3) .
Ni3 N5 1.931(3) .
Ni3 N6 2.078(5) .
Ni3 N7 2.093(5) .
Ni3 N8 2.105(7) .
Ni3 O1W 2.129(7) .
Ni3 O1 2.170(3) .
Ni4 O16 2.033(3) 2_757
Ni4 O25 2.048(3) .
Ni4 O33 2.096(4) 2_757
Ni4 O29 2.096(4) .
Ni4 O34 2.098(3) 2_757
Ni4 O34 2.108(3) .
Ni5 O8 2.001(3) .
Ni5 O12 2.032(3) .
Ni5 O33 2.073(3) .
Ni5 O29 2.086(3) .
Ni5 N9 2.123(5) .
Ni5 O34 2.136(3) .
O15 W8 2.331(3) 2_757
O16 Ni4 2.033(3) 2_757
O21 W9 2.025(2) 2_757
O22 W9 2.326(3) 2_757
O27 W4 1.957(4) 2_757
O28 W5 1.878(3) 2_757
O31 W7 1.923(4) 2_757
O33 Ni4 2.096(4) 2_757
O34 Ni4 2.098(3) 2_757
N1 C1 1.544(8) .
N1 H1A 0.9000 .
N1 H1B 0.9000 .
N2 C2 1.425(6) .
N2 H2A 0.9000 .
N2 H2B 0.9000 .
N3 C4 1.470(4) .
N3 H3A 0.9000 .
N3 H3B 0.9000 .
N4 C5 1.473(9) .
N4 H4A 0.9000 .
N4 H4B 0.9000 .
N5 C7 1.482(4) .
N5 H5A 0.9000 .
N5 H5B 0.9000 .
N6 C8 1.484(3) .
N6 H6A 0.9000 .
N6 H6B 0.9000 .
N7 C10 1.363(9) .
N7 H7A 0.9000 .
N7 H7B 0.9000 .
N8 C11 1.371(9) .
N8 H8A 0.9000 .
N8 H8B 0.9000 .
N9 C13 1.368(9) .
N9 H9A 0.9000 .
N9 H9B 0.9000 .
N10 C14 1.537(10) .
N10 H10A 0.8600 .
N10 H10B 0.8600 .
C1 C2 1.543(11) .
C1 H1C 0.9700 .
C1 H1D 0.9700 .
C2 C3 1.466(9) .
C2 H2C 0.9800 .
C3 H3C 0.9600 .
C3 H3D 0.9600 .
C3 H3E 0.9600 .
C4 C5 1.486(9) .
C4 H4C 0.9700 .
C4 H4D 0.9700 .
C5 C6 1.441(12) .
C5 H5C 0.9800 .
C6 H6C 0.9600 .
C6 H6D 0.9600 .
C6 H6E 0.9600 .
C7 C8 1.498(3) .
C7 H7C 0.9700 .
C7 H7D 0.9700 .
C8 C9 1.504(3) .
C8 H8C 0.9800 .
C9 H9C 0.9600 .
C9 H9D 0.9600 .
C9 H9E 0.9600 .
C10 C11 1.495(4) .
C10 H10C 0.9700 .
C10 H10D 0.9700 .
C11 C12 1.522(14) .
C11 H11A 0.9800 .
C12 H12A 0.9600 .
C12 H12B 0.9600 .
C12 H12C 0.9600 .
C13 C14 1.538(11) .
C13 H13A 0.9700 .
C13 H13B 0.9700 .
C14 C15 1.441(18) .
C14 H14A 0.9800 .
C15 H15A 0.9600 .
C15 H15B 0.9600 .
C15 H15C 0.9600 .

loop_
_geom_hbond_atom_site_label_D
_geom_hbond_atom_site_label_H
_geom_hbond_atom_site_label_A
_geom_hbond_distance_DH
_geom_hbond_distance_HA
_geom_hbond_distance_DA
_geom_hbond_angle_DHA
_geom_hbond_site_symmetry_A
N1 H1A O3W 0.90 2.31 3.112(7) 147.9 2_856
N1 H1A O6 0.90 2.53 3.209(7) 132.8 2_756
N1 H1B O2W 0.90 2.50 3.293(8) 146.9 2_866
N2 H2A O3W 0.90 2.45 3.176(6) 138.4 1_455
N2 H2B O4W 0.90 2.47 3.266(16) 147.1 2_756
N3 H3A O24 0.90 2.23 3.052(4) 152.2 1_655
N3 H3B O25 0.90 2.43 3.104(5) 131.8 1_655
N4 H4B O16 0.90 2.15 2.984(5) 153.4 .
N5 H5A O31 0.90 2.59 3.283(5) 133.9 1_564
N6 H6A O18 0.90 2.21 3.062(8) 156.8 2_866
N7 H7A O23 0.90 2.11 3.004(6) 174.0 2_766
N7 H7B O4 0.90 2.48 3.307(4) 153.8 .
N7 H7B O20 0.90 2.61 3.214(5) 125.7 .
N8 H8A O18 0.90 2.51 3.018(6) 116.0 2_866
N8 H8B O17 0.90 2.18 3.055(5) 165.2 2_866
N9 H9A O32 0.90 2.30 3.046(6) 139.8 .
N9 H9B O26 0.90 2.31 3.123(6) 149.7 .
N9 H9B O30 0.90 2.56 3.106(4) 119.4 .
N10 H10A O21 0.86 2.41 3.223(9) 158.8 1_545
